data_2206703
loop_
_publ_author_name
'Pi, Wen-Xia'
'Yang, Yu-Min'
'Li, Huan-Qiu'
'Zhu, Hai-Liang'

_publ_section_title
;
 Chlorometronidazole
;
_journal_coeditor_code HG6214
_journal_issue 9
_journal_name_full 'Acta Crystallographica Section E'
_journal_page_first o2880
_journal_page_last o2881
_journal_paper_doi 10.1107/S1600536805025201
_journal_volume 61
_journal_year 2005
_chemical_formula_iupac 'C6 H8 Cl N3 O2'
_chemical_formula_moiety 'C6 H8 Cl N3 O2'
_chemical_formula_sum 'C6 H8 Cl N3 O2'
_chemical_formula_weight 189.60
_chemical_name_common Chlorometronidazole
_chemical_name_systematic
;
1-(2-chloroethyl)-2-methyl-5-nitro-1H-imidazole
;
_space_group_IT_number 14
_symmetry_cell_setting monoclinic
_symmetry_space_group_name_Hall '-P 2ybc'
_symmetry_space_group_name_H-M 'P 1 21/c 1'
_atom_sites_solution_hydrogens geom
_atom_sites_solution_primary direct
_atom_sites_solution_secondary difmap
_audit_creation_method SHELXL-97
_cell_angle_alpha 90.00
_cell_angle_beta 97.886(18)
_cell_angle_gamma 90.00
_cell_formula_units_Z 4
_cell_length_a 12.098(14)
_cell_length_b 11.007(13)
_cell_length_c 6.295(7)
_cell_measurement_reflns_used 1562
_cell_measurement_temperature 298(2)
_cell_measurement_theta_max 27.4
_cell_measurement_theta_min 6.3
_cell_volume 830.3(17)
_computing_cell_refinement SMART
_computing_data_collection 'SMART (Siemens, 1996)'
_computing_data_reduction 'SAINT (Siemens, 1996)'
_computing_molecular_graphics 'SHELXTL (Sheldrick, 1997b)'
_computing_publication_material SHELXTL
_computing_structure_refinement 'SHELXL97 (Sheldrick, 1997a)'
_computing_structure_solution 'SHELXS97 (Sheldrick, 1997a)'
_diffrn_ambient_temperature 298(2)
_diffrn_measured_fraction_theta_full 0.987
_diffrn_measured_fraction_theta_max 0.987
_diffrn_measurement_device_type 'Siemens SMART CCD area-detector'
_diffrn_measurement_method '\f and \w'
_diffrn_radiation_monochromator graphite
_diffrn_radiation_source 'fine-focus sealed tube'
_diffrn_radiation_type MoK\a
_diffrn_radiation_wavelength 0.71073
_diffrn_reflns_av_R_equivalents 0.0323
_diffrn_reflns_av_sigmaI/netI 0.0403
_diffrn_reflns_limit_h_max 14
_diffrn_reflns_limit_h_min -15
_diffrn_reflns_limit_k_max 14
_diffrn_reflns_limit_k_min -14
_diffrn_reflns_limit_l_max 7
_diffrn_reflns_limit_l_min -6
_diffrn_reflns_number 4602
_diffrn_reflns_theta_full 27.00
_diffrn_reflns_theta_max 27.00
_diffrn_reflns_theta_min 1.70
_diffrn_standards_decay_% 0
_diffrn_standards_interval_count 0
_diffrn_standards_interval_time 0
_diffrn_standards_number 0
_exptl_absorpt_coefficient_mu 0.422
_exptl_absorpt_correction_T_max 0.890
_exptl_absorpt_correction_T_min 0.850
_exptl_absorpt_correction_type multi-scan
_exptl_absorpt_process_details '(SADABS; Sheldrick, 1996)'
_exptl_crystal_colour colorless
_exptl_crystal_density_diffrn 1.517
_exptl_crystal_density_method 'not measured'
_exptl_crystal_description prism
_exptl_crystal_F_000 392
_exptl_crystal_size_max 0.38
_exptl_crystal_size_mid 0.35
_exptl_crystal_size_min 0.30
_refine_diff_density_max 0.255
_refine_diff_density_min -0.249
_refine_ls_extinction_coef 0.039(6)
_refine_ls_extinction_expression Fc^*^=kFc[1+0.001xFc^2^\l^3^/sin(2\q)]^-1/4^
_refine_ls_extinction_method SHELXL97
_refine_ls_goodness_of_fit_ref 1.024
_refine_ls_hydrogen_treatment constr
_refine_ls_matrix_type full
_refine_ls_number_parameters 111
_refine_ls_number_reflns 1778
_refine_ls_number_restraints 0
_refine_ls_restrained_S_all 1.024
_refine_ls_R_factor_all 0.0622
_refine_ls_R_factor_gt 0.0445
_refine_ls_shift/su_max 0.001
_refine_ls_shift/su_mean 0.000
_refine_ls_structure_factor_coef Fsqd
_refine_ls_weighting_details 'calc w = 1/[\s^2^(Fo^2^)+(0.0716P)^2^] where P = (Fo^2^+2Fc^2^)/3'
_refine_ls_weighting_scheme calc
_refine_ls_wR_factor_gt 0.1163
_refine_ls_wR_factor_ref 0.1282
_reflns_number_gt 1293
_reflns_number_total 1778
_reflns_threshold_expression I>2\s(I)
_cod_data_source_file hg6214.cif
_cod_data_source_block I
_cod_original_cell_volume 830.3(16)
_cod_original_sg_symbol_H-M 'P 21/c'
_cod_database_code 2206703
_cod_database_fobs_code 2206703

loop_
_symmetry_equiv_pos_as_xyz
'x, y, z'
'-x, y+1/2, -z+1/2'
'-x, -y, -z'
'x, -y-1/2, z-1/2'

loop_
_atom_site_label
_atom_site_fract_x
_atom_site_fract_y
_atom_site_fract_z
_atom_site_U_iso_or_equiv
_atom_site_adp_type
_atom_site_calc_flag
_atom_site_refinement_flags
_atom_site_occupancy
_atom_site_type_symbol
Cl1 0.26941(5) 1.08697(6) 1.18846(9) 0.0648(3) Uani d . 1 Cl
N1 0.25179(12) 0.97894(14) 0.7240(2) 0.0383(4) Uani d . 1 N
N3 0.11217(14) 0.81284(17) 0.6867(3) 0.0481(5) Uani d . 1 N
C3 0.22186(15) 0.85786(18) 0.7036(3) 0.0400(5) Uani d . 1 C
C4 0.18295(17) 1.08359(17) 0.7650(4) 0.0476(5) Uani d . 1 C
H4A 0.1161 1.0839 0.6605 0.057 Uiso calc R 1 H
H4B 0.2240 1.1576 0.7457 0.057 Uiso calc R 1 H
O1 0.03299(12) 0.88355(15) 0.6762(3) 0.0626(5) Uani d . 1 O
O2 0.10093(14) 0.70113(14) 0.6819(3) 0.0704(5) Uani d . 1 O
C5 0.14968(17) 1.08328(19) 0.9867(4) 0.0505(5) Uani d . 1 C
H5A 0.1063 1.0109 1.0052 0.061 Uiso calc R 1 H
H5B 0.1031 1.1534 1.0032 0.061 Uiso calc R 1 H
C2 0.31708(18) 0.7931(2) 0.6932(3) 0.0498(5) Uani d . 1 C
H2A 0.3205 0.7091 0.6798 0.060 Uiso calc R 1 H
N2 0.40514(14) 0.86834(17) 0.7051(3) 0.0534(5) Uani d . 1 N
C1 0.36460(15) 0.9803(2) 0.7245(3) 0.0459(5) Uani d . 1 C
C6 0.43437(19) 1.0915(2) 0.7436(5) 0.0654(7) Uani d . 1 C
H6A 0.4388 1.1231 0.8866 0.098 Uiso calc R 1 H
H6B 0.4016 1.1513 0.6431 0.098 Uiso calc R 1 H
H6C 0.5080 1.0720 0.7133 0.098 Uiso calc R 1 H

loop_
_atom_site_aniso_label
_atom_site_aniso_U_11
_atom_site_aniso_U_22
_atom_site_aniso_U_33
_atom_site_aniso_U_12
_atom_site_aniso_U_13
_atom_site_aniso_U_23
Cl1 0.0661(4) 0.0724(5) 0.0524(4) 0.0085(3) -0.0044(3) -0.0111(3)
N1 0.0345(8) 0.0444(9) 0.0355(8) -0.0023(7) 0.0030(6) 0.0010(7)
N3 0.0461(10) 0.0573(12) 0.0394(9) -0.0076(8) 0.0002(7) -0.0047(8)
C3 0.0394(10) 0.0461(11) 0.0331(10) -0.0025(8) 0.0000(8) -0.0023(8)
C4 0.0429(11) 0.0418(11) 0.0553(13) 0.0045(8) -0.0036(9) 0.0062(9)
O1 0.0389(8) 0.0768(11) 0.0699(11) -0.0010(8) 0.0000(7) -0.0057(8)
O2 0.0725(11) 0.0558(11) 0.0816(13) -0.0214(8) 0.0062(9) -0.0122(8)
C5 0.0389(11) 0.0502(12) 0.0611(13) 0.0074(9) 0.0026(9) -0.0066(10)
C2 0.0528(13) 0.0529(12) 0.0429(11) 0.0057(10) 0.0045(9) -0.0056(9)
N2 0.0417(10) 0.0693(12) 0.0501(10) 0.0053(9) 0.0089(8) -0.0077(9)
C1 0.0366(11) 0.0643(13) 0.0369(10) -0.0050(9) 0.0053(8) 0.0000(9)
C6 0.0468(13) 0.0797(16) 0.0711(16) -0.0174(11) 0.0130(12) -0.0019(12)

loop_
_atom_type_symbol
_atom_type_description
_atom_type_scat_dispersion_real
_atom_type_scat_dispersion_imag
_atom_type_scat_source
C C 0.0033 0.0016 'International Tables Vol C Tables 4.2.6.8 and 6.1.1.4'
H H 0.0000 0.0000 'International Tables Vol C Tables 4.2.6.8 and 6.1.1.4'
N N 0.0061 0.0033 'International Tables Vol C Tables 4.2.6.8 and 6.1.1.4'
O O 0.0106 0.0060 'International Tables Vol C Tables 4.2.6.8 and 6.1.1.4'
Cl Cl 0.1484 0.1585 'International Tables Vol C Tables 4.2.6.8 and 6.1.1.4'

loop_
_geom_angle_atom_site_label_1
_geom_angle_atom_site_label_2
_geom_angle_atom_site_label_3
_geom_angle
C1 N1 C3 105.06(16)
C1 N1 C4 125.71(17)
C3 N1 C4 128.78(17)
O1 N3 O2 123.09(19)
O1 N3 C3 120.07(19)
O2 N3 C3 116.84(19)
C2 C3 N1 107.24(18)
C2 C3 N3 127.3(2)
N1 C3 N3 125.38(17)
N1 C4 C5 113.12(16)
N1 C4 H4A 109.0
C5 C4 H4A 109.0
N1 C4 H4B 109.0
C5 C4 H4B 109.0
H4A C4 H4B 107.8
C4 C5 Cl1 111.37(16)
C4 C5 H5A 109.4
Cl1 C5 H5A 109.4
C4 C5 H5B 109.4
Cl1 C5 H5B 109.4
H5A C5 H5B 108.0
N2 C2 C3 110.1(2)
N2 C2 H2A 125.0
C3 C2 H2A 125.0
C1 N2 C2 105.97(18)
N2 C1 N1 111.66(18)
N2 C1 C6 123.78(19)
N1 C1 C6 124.57(19)
C1 C6 H6A 109.5
C1 C6 H6B 109.5
H6A C6 H6B 109.5
C1 C6 H6C 109.5
H6A C6 H6C 109.5
H6B C6 H6C 109.5

loop_
_geom_bond_atom_site_label_1
_geom_bond_atom_site_label_2
_geom_bond_distance
Cl1 C5 1.791(3)
N1 C1 1.364(3)
N1 C3 1.382(3)
N1 C4 1.465(3)
N3 O1 1.229(2)
N3 O2 1.237(3)
N3 C3 1.407(3)
C3 C2 1.364(3)
C4 C5 1.504(4)
C4 H4A 0.9700
C4 H4B 0.9700
C5 H5A 0.9700
C5 H5B 0.9700
C2 N2 1.344(3)
C2 H2A 0.9300
N2 C1 1.338(3)
C1 C6 1.482(3)
C6 H6A 0.9600
C6 H6B 0.9600
C6 H6C 0.9600

loop_
_geom_torsion_atom_site_label_1
_geom_torsion_atom_site_label_2
_geom_torsion_atom_site_label_3
_geom_torsion_atom_site_label_4
_geom_torsion
C1 N1 C3 C2 0.05(19)
C4 N1 C3 C2 -172.56(18)
C1 N1 C3 N3 -177.18(17)
C4 N1 C3 N3 10.2(3)
O1 N3 C3 C2 -172.23(19)
O2 N3 C3 C2 7.4(3)
O1 N3 C3 N1 4.4(3)
O2 N3 C3 N1 -175.94(16)
C1 N1 C4 C5 -102.6(2)
C3 N1 C4 C5 68.6(2)
N1 C4 C5 Cl1 60.3(2)
N1 C3 C2 N2 -0.3(2)
N3 C3 C2 N2 176.85(17)
C3 C2 N2 C1 0.4(2)
C2 N2 C1 N1 -0.4(2)
C2 N2 C1 C6 179.7(2)
C3 N1 C1 N2 0.2(2)
C4 N1 C1 N2 173.13(17)
C3 N1 C1 C6 -179.93(19)
C4 N1 C1 C6 -7.0(3)

loop_
_cod_related_entry_id
_cod_related_entry_database
_cod_related_entry_code
1 ChemSpider 75076
